data_1572220
loop_
_publ_author_name
'Cutillas-Font, Guillermo'
'Pastor, Aurelia'
'Alajarin, Mateo'
'Martinez-Cuezva, Alberto'
'Marin-Luna, Marta'
'Batanero, Belen'
'Berna, Jose'

_publ_section_title
;
 Mechanical insulation of aza-Pechmann dyes within [2]rotaxanes.
;
_journal_issue 34
_journal_name_full 'Chemical science'
_journal_page_first 13823
_journal_page_last 13831
_journal_paper_doi 10.1039/d4sc03657c
_journal_volume 15
_journal_year 2024
_chemical_formula_moiety 'C40 H58 N2 O2 S2, C32 H28 N4 O4'
_chemical_formula_sum 'C72 H86 N6 O6 S2'
_chemical_formula_weight 1195.58
_space_group_crystal_system monoclinic
_space_group_IT_number 14
_space_group_name_Hall '-P 2ybc'
_space_group_name_H-M_alt 'P 1 21/c 1'
_atom_sites_solution_hydrogens mixed
_atom_sites_solution_primary dual
_audit_creation_date 2023-05-22
_audit_creation_method
;
Olex2 1.3
(compiled 2020.11.12 svn.r5f609507 for OlexSys, GUI svn.r6408)
;
_audit_update_record
;
2024-02-26 deposited with the CCDC.	2024-07-30 downloaded from the CCDC.
;
_cell_angle_alpha 90
_cell_angle_beta 99.854(14)
_cell_angle_gamma 90
_cell_formula_units_Z 4
_cell_length_a 14.549(5)
_cell_length_b 14.378(5)
_cell_length_c 30.473(10)
_cell_measurement_reflns_used 9666
_cell_measurement_temperature 100.0
_cell_measurement_theta_max 28.212
_cell_measurement_theta_min 2.280
_cell_volume 6280(4)
_computing_cell_refinement 'SAINT V8.40B (?, 2016)'
_computing_data_reduction 'SAINT V8.40B (?, 2016)'
_computing_molecular_graphics 'Olex2 1.3 (Dolomanov et al., 2009)'
_computing_publication_material 'Olex2 1.3 (Dolomanov et al., 2009)'
_computing_structure_refinement 'SHELXL 2018/3 (Sheldrick, 2015)'
_computing_structure_solution 'SHELXT 2018/2 (Sheldrick, 2018)'
_diffrn_ambient_temperature 100.0
_diffrn_measured_fraction_theta_full 1.000
_diffrn_measured_fraction_theta_max 0.997
_diffrn_measurement_device_type 'Bruker D8 QUEST PHOTON II CMOS'
_diffrn_radiation_type MoK\a
_diffrn_radiation_wavelength 0.71073
_diffrn_reflns_av_R_equivalents 0.0764
_diffrn_reflns_av_unetI/netI 0.0318
_diffrn_reflns_Laue_measured_fraction_full 1.000
_diffrn_reflns_Laue_measured_fraction_max 0.997
_diffrn_reflns_limit_h_max 19
_diffrn_reflns_limit_h_min -19
_diffrn_reflns_limit_k_max 19
_diffrn_reflns_limit_k_min -19
_diffrn_reflns_limit_l_max 40
_diffrn_reflns_limit_l_min -40
_diffrn_reflns_number 242329
_diffrn_reflns_point_group_measured_fraction_full 1.000
_diffrn_reflns_point_group_measured_fraction_max 0.997
_diffrn_reflns_theta_full 25.242
_diffrn_reflns_theta_max 28.332
_diffrn_reflns_theta_min 1.789
_diffrn_source_current 1.0
_diffrn_source_power 0.05
_diffrn_source_voltage 50.0
_exptl_absorpt_coefficient_mu 0.144
_exptl_absorpt_correction_T_max 0.7457
_exptl_absorpt_correction_T_min 0.6755
_exptl_absorpt_correction_type multi-scan
_exptl_absorpt_process_details
;
SADABS-2016/2 (Bruker,2016/2) was used for absorption correction.
wR2(int) was 0.1560 before and 0.0742 after correction.
The Ratio of minimum to maximum transmission is 0.9059.
The \l/2 correction factor is Not present.
;
_exptl_crystal_colour purple
_exptl_crystal_density_diffrn 1.264
_exptl_crystal_description lath
_exptl_crystal_F_000 2560
_exptl_crystal_size_max 0.37
_exptl_crystal_size_mid 0.11
_exptl_crystal_size_min 0.02
_refine_diff_density_max 0.693
_refine_diff_density_min -0.805
_refine_diff_density_rms 0.083
_refine_ls_extinction_method none
_refine_ls_goodness_of_fit_ref 1.177
_refine_ls_hydrogen_treatment mixed
_refine_ls_matrix_type full
_refine_ls_number_parameters 793
_refine_ls_number_reflns 15617
_refine_ls_number_restraints 215
_refine_ls_restrained_S_all 1.169
_refine_ls_R_factor_all 0.1174
_refine_ls_R_factor_gt 0.0666
_refine_ls_shift/su_max 0.001
_refine_ls_shift/su_mean 0.000
_refine_ls_structure_factor_coef Fsqd
_refine_ls_weighting_details 'w=1/[\s^2^(Fo^2^)+(0.0799P)^2^+9.6946P] where P=(Fo^2^+2Fc^2^)/3'
_refine_ls_weighting_scheme calc
_refine_ls_wR_factor_gt 0.1650
_refine_ls_wR_factor_ref 0.2205
_reflns_Friedel_coverage 0.000
_reflns_number_gt 10340
_reflns_number_total 15617
_reflns_threshold_expression 'I > 2\s(I)'
_cod_data_source_file d4sc03657c2.cif
_cod_data_source_block ii_gcf23_0msp
_cod_depositor_comments 'Adding full bibliography for 1572219--1572220.cif.'
_cod_original_cell_volume 6281(4)
_cod_database_code 1572220
_shelx_shelxl_version_number 2018/3
_shelx_space_group_comment
;
The symmetry employed for this shelxl refinement is uniquely defined
by the following loop, which should always be used as a source of
symmetry information in preference to the above space-group names.
They are only intended as comments.
;
_shelx_estimated_absorpt_t_max 0.997
_shelx_estimated_absorpt_t_min 0.949
_olex2_refinement_description
;
1. Fixed Uiso
 At 1.2 times of:
  All C(H) groups, All C(H,H) groups
 At 1.5 times of:
  All C(H,H,H) groups
2. Rigid bond restraints
 All non-hydrogen atoms
 with sigma for 1-2 distances of 0.01 and sigma for 1-3 distances of 0.01
3.a Secondary CH2 refined with riding coordinates:
 C9(H9A,H9B), C10(H10A,H10B), C11(H11A,H11B), C12(H12A,H12B), C13(H13A,H13B),
 C14(H14A,H14B), C15(H15A,H15B), C16(H16A,H16B), C17(H17A,H17B), C18(H18A,H18B),
  C19(H19A,H19B), C29(H29A,H29B), C30(H30A,H30B), C31(H31A,H31B), C32(H32A,
 H32B), C33(H33A,H33B), C34(H34A,H34B), C35(H35A,H35B), C36(H36A,H36B),
 C37(H37A,H37B), C38(H38A,H38B), C39(H39A,H39B), C49(H49A,H49B), C56(H56A,H56B),
  C65(H65A,H65B), C72(H72A,H72B)
3.b Aromatic/amide H refined with riding coordinates:
 C4(H4), C6(H6), C7(H7), C8(H8), C24(H24), C26(H26), C27(H27), C28(H28),
 C43(H43), C44(H44), C45(H45), C47(H47), C51(H51), C52(H52), C54(H54), C55(H55),
  C59(H59), C60(H60), C61(H61), C63(H63), C67(H67), C68(H68), C70(H70), C71(H71)
3.c Idealised Me refined as rotating group:
 C20(H20A,H20B,H20C), C40(H40A,H40B,H40C)
;
_olex2_submission_special_instructions 'No special instructions were received'

loop_
_space_group_symop_operation_xyz
'x, y, z'
'-x, y+1/2, -z+1/2'
'-x, -y, -z'
'x, -y-1/2, z-1/2'

loop_
_atom_site_label
_atom_site_type_symbol
_atom_site_fract_x
_atom_site_fract_y
_atom_site_fract_z
_atom_site_U_iso_or_equiv
_atom_site_adp_type
_atom_site_occupancy
_atom_site_site_symmetry_order
_atom_site_calc_flag
_atom_site_refinement_flags_posn
_atom_site_refinement_flags_adp
_atom_site_refinement_flags_occupancy
_atom_site_disorder_assembly
_atom_site_disorder_group
S1 S -0.08361(5) 0.75788(6) 0.27416(3) 0.03380(18) Uani 1 1 d . U . . .
S2 S 0.58703(5) 0.78006(6) 0.23461(2) 0.03481(18) Uani 1 1 d . U . . .
O1 O 0.34129(12) 0.79010(13) 0.33664(6) 0.0242(4) Uani 1 1 d . U . . .
O2 O 0.16235(12) 0.75281(12) 0.17063(6) 0.0227(4) Uani 1 1 d . U . . .
O3 O 0.57495(14) 1.04094(14) 0.37434(7) 0.0332(5) Uani 1 1 d . U . . .
O4 O 0.61060(14) 0.54525(14) 0.36375(7) 0.0332(5) Uani 1 1 d . U . . .
O5 O -0.07060(14) 0.49915(13) 0.13005(7) 0.0309(4) Uani 1 1 d . U . . .
O6 O -0.10639(14) 0.99550(14) 0.13946(7) 0.0328(5) Uani 1 1 d . U . . .
N1 N 0.18372(14) 0.78314(15) 0.33940(7) 0.0208(4) Uani 1 1 d . U . . .
N2 N 0.31989(14) 0.76151(15) 0.16849(7) 0.0200(4) Uani 1 1 d . U . . .
N3 N 0.45071(15) 0.96049(16) 0.33868(8) 0.0257(5) Uani 1 1 d . U . . .
H3 H 0.421(2) 0.907(2) 0.3343(10) 0.030(8) Uiso 1 1 d . . . . .
N4 N 0.47459(16) 0.61201(16) 0.33191(8) 0.0256(5) Uani 1 1 d . U . . .
H4A H 0.437(2) 0.654(2) 0.3326(11) 0.031(9) Uiso 1 1 d . . . . .
N5 N 0.05339(15) 0.58014(16) 0.16546(8) 0.0251(5) Uani 1 1 d . U . . .
H5 H 0.081(2) 0.628(2) 0.1691(10) 0.027(8) Uiso 1 1 d . . . . .
N6 N 0.02945(16) 0.92925(16) 0.17173(7) 0.0251(5) Uani 1 1 d . U . . .
H6A H 0.066(2) 0.880(2) 0.1722(11) 0.032(8) Uiso 1 1 d . . . . .
C1 C 0.22305(17) 0.77192(17) 0.26965(8) 0.0201(5) Uani 1 1 d . U . . .
C2 C 0.25909(17) 0.78274(17) 0.31778(8) 0.0204(5) Uani 1 1 d . U . . .
C3 C 0.10147(17) 0.77036(17) 0.30747(8) 0.0211(5) Uani 1 1 d . U . . .
C4 C 0.12484(17) 0.76292(18) 0.26574(8) 0.0218(5) Uani 1 1 d . U . . .
H4 H 0.082310 0.753346 0.238786 0.026 Uiso 1 1 calc R U . . .
C5 C 0.00866(16) 0.76565(17) 0.31767(8) 0.0208(5) Uani 1 1 d . U . . .
C6 C -0.02382(16) 0.76675(17) 0.36011(9) 0.0208(5) Uani 1 1 d . U . . .
H6 H 0.014815 0.771954 0.388481 0.025 Uiso 1 1 calc R U . . .
C7 C -0.12367(19) 0.7587(2) 0.35241(10) 0.0291(6) Uani 1 1 d . U . . .
H7 H -0.159240 0.756759 0.375788 0.035 Uiso 1 1 calc R U . . .
C8 C -0.16274(19) 0.7541(2) 0.30851(11) 0.0326(6) Uani 1 1 d . U . . .
H8 H -0.228018 0.749282 0.298315 0.039 Uiso 1 1 calc R U . . .
C9 C 0.19475(18) 0.80284(18) 0.38698(8) 0.0228(5) Uani 1 1 d . U . . .
H9A H 0.141280 0.841027 0.392518 0.027 Uiso 1 1 calc R U . . .
H9B H 0.252101 0.840154 0.395859 0.027 Uiso 1 1 calc R U . . .
C10 C 0.20076(18) 0.71637(19) 0.41620(8) 0.0244(5) Uani 1 1 d . U . . .
H10A H 0.141846 0.680946 0.408531 0.029 Uiso 1 1 calc R U . . .
H10B H 0.206653 0.735974 0.447697 0.029 Uiso 1 1 calc R U . . .
C11 C 0.28221(18) 0.65215(18) 0.41159(8) 0.0231(5) Uani 1 1 d . U . . .
H11A H 0.271465 0.624094 0.381476 0.028 Uiso 1 1 calc R U . . .
H11B H 0.340371 0.689143 0.414817 0.028 Uiso 1 1 calc R U . . .
C12 C 0.29396(18) 0.57518(18) 0.44631(8) 0.0247(5) Uani 1 1 d . U . . .
H12A H 0.233571 0.542701 0.445088 0.030 Uiso 1 1 calc R U . . .
H12B H 0.310682 0.603382 0.476250 0.030 Uiso 1 1 calc R U . . .
C13 C 0.36843(18) 0.50401(18) 0.43994(9) 0.0248(5) Uani 1 1 d . U . . .
H13A H 0.427455 0.537175 0.438460 0.030 Uiso 1 1 calc R U . . .
H13B H 0.348884 0.471873 0.411127 0.030 Uiso 1 1 calc R U . . .
C14 C 0.38643(18) 0.43127(19) 0.47702(8) 0.0251(5) Uani 1 1 d . U . . .
H14A H 0.408395 0.462995 0.505730 0.030 Uiso 1 1 calc R U . . .
H14B H 0.327097 0.399385 0.479249 0.030 Uiso 1 1 calc R U . . .
C15 C 0.45834(19) 0.35915(19) 0.46916(9) 0.0265(5) Uani 1 1 d . U . . .
H15A H 0.437558 0.329660 0.439776 0.032 Uiso 1 1 calc R U . . .
H15B H 0.518245 0.391030 0.468118 0.032 Uiso 1 1 calc R U . . .
C16 C 0.47457(19) 0.28369(19) 0.50456(9) 0.0273(5) Uani 1 1 d . U . . .
H16A H 0.415167 0.250353 0.504928 0.033 Uiso 1 1 calc R U . . .
H16B H 0.493439 0.313238 0.534073 0.033 Uiso 1 1 calc R U . . .
C17 C 0.54907(19) 0.21332(19) 0.49723(9) 0.0272(5) Uani 1 1 d . U . . .
H17A H 0.533338 0.188135 0.466628 0.033 Uiso 1 1 calc R U . . .
H17B H 0.609851 0.245608 0.499786 0.033 Uiso 1 1 calc R U . . .
C18 C 0.55863(19) 0.13288(19) 0.53025(9) 0.0282(6) Uani 1 1 d . U . . .
H18A H 0.496505 0.104427 0.529788 0.034 Uiso 1 1 calc R U . . .
H18B H 0.580298 0.157467 0.560600 0.034 Uiso 1 1 calc R U . . .
C19 C 0.6263(2) 0.0580(2) 0.52033(10) 0.0333(6) Uani 1 1 d . U . . .
H19A H 0.689095 0.085641 0.521979 0.040 Uiso 1 1 calc R U . . .
H19B H 0.606009 0.034725 0.489618 0.040 Uiso 1 1 calc R U . . .
C20 C 0.6320(2) -0.0235(2) 0.55281(11) 0.0392(7) Uani 1 1 d . U . . .
H20A H 0.667040 -0.074567 0.542144 0.059 Uiso 1 1 calc R U . . .
H20B H 0.568900 -0.044835 0.554859 0.059 Uiso 1 1 calc R U . . .
H20C H 0.663763 -0.003521 0.582274 0.059 Uiso 1 1 calc R U . . .
C21 C 0.27981(17) 0.77294(17) 0.23797(8) 0.0205(5) Uani 1 1 d . U . . .
C22 C 0.24398(17) 0.76143(17) 0.18964(8) 0.0200(5) Uani 1 1 d . U . . .
C23 C 0.40192(17) 0.77395(17) 0.20042(8) 0.0212(5) Uani 1 1 d . U . . .
C24 C 0.37780(17) 0.78189(18) 0.24180(8) 0.0218(5) Uani 1 1 d . U . . .
H24 H 0.420109 0.791817 0.268790 0.026 Uiso 1 1 calc R U . . .
C25 C 0.49521(17) 0.77735(17) 0.19051(8) 0.0217(5) Uani 1 1 d . U . . .
C26 C 0.52781(16) 0.77917(17) 0.14881(9) 0.0229(5) Uani 1 1 d . U . . .
H26 H 0.489251 0.777626 0.120311 0.027 Uiso 1 1 calc R U . . .
C27 C 0.62834(18) 0.78372(19) 0.15677(9) 0.0273(5) Uani 1 1 d . U . . .
H27 H 0.664181 0.785966 0.133495 0.033 Uiso 1 1 calc R U . . .
C28 C 0.66715(19) 0.7845(2) 0.20077(10) 0.0324(6) Uani 1 1 d . U . . .
H28 H 0.732460 0.787248 0.211245 0.039 Uiso 1 1 calc R U . . .
C29 C 0.31108(18) 0.73801(18) 0.12131(8) 0.0227(5) Uani 1 1 d . U . . .
H29A H 0.255349 0.698207 0.112825 0.027 Uiso 1 1 calc R U . . .
H29B H 0.366280 0.701212 0.116897 0.027 Uiso 1 1 calc R U . . .
C30 C 0.30263(18) 0.82205(19) 0.09035(8) 0.0254(5) Uani 1 1 d . U . . .
H30A H 0.300065 0.799909 0.059397 0.031 Uiso 1 1 calc R U . . .
H30B H 0.359402 0.860685 0.098135 0.031 Uiso 1 1 calc R U . . .
C31 C 0.21738(18) 0.88272(18) 0.09219(8) 0.0245(5) Uani 1 1 d . U . . .
H31A H 0.161188 0.842848 0.089318 0.029 Uiso 1 1 calc R U . . .
H31B H 0.224928 0.914315 0.121453 0.029 Uiso 1 1 calc R U . . .
C32 C 0.20360(19) 0.95552(19) 0.05527(9) 0.0258(5) Uani 1 1 d . U . . .
H32A H 0.189959 0.923488 0.026119 0.031 Uiso 1 1 calc R U . . .
H32B H 0.262458 0.990629 0.056265 0.031 Uiso 1 1 calc R U . . .
C33 C 0.12470(19) 1.02423(19) 0.05868(9) 0.0270(5) Uani 1 1 d . U . . .
H33A H 0.066985 0.988953 0.060404 0.032 Uiso 1 1 calc R U . . .
H33B H 0.141008 1.060496 0.086546 0.032 Uiso 1 1 calc R U . . .
C34 C 0.10592(19) 1.09118(19) 0.01940(9) 0.0264(5) Uani 1 1 d . U . . .
H34A H 0.163771 1.126079 0.017520 0.032 Uiso 1 1 calc R U . . .
H34B H 0.089067 1.054942 -0.008443 0.032 Uiso 1 1 calc R U . . .
C35 C 0.0280(2) 1.1600(2) 0.02301(9) 0.0291(6) Uani 1 1 d . U . . .
H35A H 0.043481 1.193826 0.051618 0.035 Uiso 1 1 calc R U . . .
H35B H -0.030450 1.125036 0.023450 0.035 Uiso 1 1 calc R U . . .
C36 C 0.01134(19) 1.23074(19) -0.01499(9) 0.0271(5) Uani 1 1 d . U . . .
H36A H 0.069209 1.267037 -0.014849 0.032 Uiso 1 1 calc R U . . .
H36B H -0.002223 1.196873 -0.043655 0.032 Uiso 1 1 calc R U . . .
C37 C -0.06833(19) 1.2976(2) -0.01212(9) 0.0283(6) Uani 1 1 d . U . . .
H37A H -0.054365 1.332243 0.016312 0.034 Uiso 1 1 calc R U . . .
H37B H -0.126074 1.261320 -0.011835 0.034 Uiso 1 1 calc R U . . .
C38 C -0.08535(19) 1.36698(19) -0.05056(9) 0.0275(5) Uani 1 1 d . U . . .
H38A H -0.027289 1.402648 -0.050946 0.033 Uiso 1 1 calc R U . . .
H38B H -0.099552 1.332104 -0.078924 0.033 Uiso 1 1 calc R U . . .
C39 C -0.1646(2) 1.4351(2) -0.04815(9) 0.0309(6) Uani 1 1 d . U . . .
H39A H -0.179577 1.468575 -0.076882 0.037 Uiso 1 1 calc R U . . .
H39B H -0.220698 1.399764 -0.043835 0.037 Uiso 1 1 calc R U . . .
C40 C -0.1417(2) 1.5059(2) -0.01080(11) 0.0376(7) Uani 1 1 d . U . . .
H40A H -0.091061 1.546365 -0.016752 0.056 Uiso 1 1 calc R U . . .
H40B H -0.122315 1.473418 0.017535 0.056 Uiso 1 1 calc R U . . .
H40C H -0.197146 1.543625 -0.009113 0.056 Uiso 1 1 calc R U . . .
C41 C 0.53646(18) 0.96609(18) 0.36404(9) 0.0245(5) Uani 1 1 d . U . . .
C42 C 0.58384(17) 0.87583(18) 0.37855(8) 0.0226(5) Uani 1 1 d . U . . .
C43 C 0.66084(18) 0.87731(19) 0.41294(9) 0.0257(5) Uani 1 1 d . U . . .
H43 H 0.682978 0.934765 0.426092 0.031 Uiso 1 1 calc R U . . .
C44 C 0.70496(18) 0.7949(2) 0.42788(9) 0.0286(6) Uani 1 1 d . U . . .
H44 H 0.757698 0.796185 0.451058 0.034 Uiso 1 1 calc R U . . .
C45 C 0.67255(18) 0.71055(19) 0.40918(9) 0.0258(5) Uani 1 1 d . U . . .
H45 H 0.702739 0.654342 0.419829 0.031 Uiso 1 1 calc R U . . .
C46 C 0.59576(17) 0.70803(18) 0.37481(8) 0.0231(5) Uani 1 1 d . U . . .
C47 C 0.55300(17) 0.79105(18) 0.35942(8) 0.0229(5) Uani 1 1 d . U . . .
H47 H 0.501843 0.789909 0.335430 0.027 Uiso 1 1 calc R U . . .
C48 C 0.56132(18) 0.61485(18) 0.35651(8) 0.0239(5) Uani 1 1 d . U . . .
C49 C 0.43487(19) 0.52205(19) 0.31694(9) 0.0281(6) Uani 1 1 d . U . . .
H49A H 0.417715 0.488721 0.342799 0.034 Uiso 1 1 calc R U . . .
H49B H 0.483220 0.484786 0.305759 0.034 Uiso 1 1 calc R U . . .
C50 C 0.34960(18) 0.52799(17) 0.28070(9) 0.0245(5) Uani 1 1 d . U . . .
C51 C 0.26022(19) 0.51818(18) 0.29082(9) 0.0262(5) Uani 1 1 d . U . . .
H51 H 0.252090 0.516242 0.321086 0.031 Uiso 1 1 calc R U . . .
C52 C 0.18275(18) 0.51119(19) 0.25715(9) 0.0267(5) Uani 1 1 d . U . . .
H52 H 0.122418 0.504321 0.264711 0.032 Uiso 1 1 calc R U . . .
C53 C 0.19259(18) 0.51414(17) 0.21271(9) 0.0245(5) Uani 1 1 d . U . . .
C54 C 0.28117(19) 0.52769(19) 0.20249(9) 0.0272(5) Uani 1 1 d . U . . .
H54 H 0.288778 0.532032 0.172213 0.033 Uiso 1 1 calc R U . . .
C55 C 0.35906(19) 0.53501(19) 0.23612(9) 0.0274(5) Uani 1 1 d . U . . .
H55 H 0.418985 0.544846 0.228535 0.033 Uiso 1 1 calc R U . . .
C56 C 0.10958(19) 0.49680(19) 0.17624(9) 0.0284(6) Uani 1 1 d . U . . .
H56A H 0.132018 0.474694 0.149175 0.034 Uiso 1 1 calc R U . . .
H56B H 0.070239 0.447244 0.185925 0.034 Uiso 1 1 calc R U . . .
C57 C -0.03266(17) 0.57430(18) 0.14081(8) 0.0234(5) Uani 1 1 d . U . . .
C58 C -0.08139(17) 0.66448(18) 0.12724(8) 0.0213(5) Uani 1 1 d . U . . .
C59 C -0.15946(17) 0.66213(19) 0.09352(9) 0.0255(5) Uani 1 1 d . U . . .
H59 H -0.182192 0.604300 0.081030 0.031 Uiso 1 1 calc R U . . .
C60 C -0.20388(18) 0.7443(2) 0.07823(9) 0.0280(6) Uani 1 1 d . U . . .
H60 H -0.257309 0.742448 0.055438 0.034 Uiso 1 1 calc R U . . .
C61 C -0.17053(17) 0.82907(19) 0.09612(8) 0.0242(5) Uani 1 1 d . U . . .
H61 H -0.200706 0.885128 0.085233 0.029 Uiso 1 1 calc R U . . .
C62 C -0.09266(17) 0.83221(18) 0.13011(8) 0.0225(5) Uani 1 1 d . U . . .
C63 C -0.04967(17) 0.74953(18) 0.14581(8) 0.0224(5) Uani 1 1 d . U . . .
H63 H 0.002038 0.751043 0.169520 0.027 Uiso 1 1 calc R U . . .
C64 C -0.05776(17) 0.92590(18) 0.14728(8) 0.0236(5) Uani 1 1 d . U . . .
C65 C 0.06954(19) 1.01938(19) 0.18611(9) 0.0288(6) Uani 1 1 d . U . . .
H65A H 0.021680 1.057011 0.197476 0.035 Uiso 1 1 calc R U . . .
H65B H 0.086081 1.052202 0.159979 0.035 Uiso 1 1 calc R U . . .
C66 C 0.15530(18) 1.01348(17) 0.22185(9) 0.0249(5) Uani 1 1 d . U . . .
C67 C 0.24429(19) 1.02254(19) 0.21085(9) 0.0274(5) Uani 1 1 d . U . . .
H67 H 0.251415 1.024371 0.180449 0.033 Uiso 1 1 calc R U . . .
C68 C 0.32256(19) 1.02890(19) 0.24413(9) 0.0265(5) Uani 1 1 d . U . . .
H68 H 0.382634 1.034551 0.236144 0.032 Uiso 1 1 calc R U . . .
C69 C 0.31409(18) 1.02709(17) 0.28885(9) 0.0241(5) Uani 1 1 d . U . . .
C70 C 0.22583(19) 1.01396(19) 0.29976(9) 0.0266(5) Uani 1 1 d . U . . .
H70 H 0.219111 1.009626 0.330157 0.032 Uiso 1 1 calc R U . . .
C71 C 0.14733(19) 1.00711(19) 0.26659(9) 0.0267(5) Uani 1 1 d . U . . .
H71 H 0.087690 0.997997 0.274611 0.032 Uiso 1 1 calc R U . . .
C72 C 0.39832(19) 1.04481(19) 0.32473(9) 0.0276(6) Uani 1 1 d . U . . .
H72A H 0.440020 1.089909 0.313375 0.033 Uiso 1 1 calc R U . . .
H72B H 0.377212 1.073105 0.350907 0.033 Uiso 1 1 calc R U . . .

loop_
_atom_site_aniso_label
_atom_site_aniso_U_11
_atom_site_aniso_U_22
_atom_site_aniso_U_33
_atom_site_aniso_U_23
_atom_site_aniso_U_13
_atom_site_aniso_U_12
S1 0.0234(3) 0.0421(4) 0.0350(4) -0.0009(3) 0.0022(3) -0.0025(3)
S2 0.0225(3) 0.0492(5) 0.0319(4) 0.0007(3) 0.0021(3) -0.0023(3)
O1 0.0188(8) 0.0265(9) 0.0259(9) 0.0032(7) 0.0002(7) -0.0012(7)
O2 0.0173(8) 0.0249(9) 0.0249(9) 0.0017(7) 0.0005(7) -0.0026(7)
O3 0.0283(10) 0.0259(10) 0.0422(11) -0.0013(8) -0.0034(8) -0.0070(8)
O4 0.0286(10) 0.0284(10) 0.0387(11) -0.0040(8) -0.0053(8) 0.0082(8)
O5 0.0280(10) 0.0235(9) 0.0380(11) -0.0022(8) -0.0034(8) -0.0058(8)
O6 0.0285(10) 0.0282(10) 0.0386(11) -0.0025(8) -0.0036(8) 0.0077(8)
N1 0.0175(9) 0.0231(10) 0.0206(10) 0.0001(8) 0.0001(8) -0.0006(8)
N2 0.0157(9) 0.0236(10) 0.0201(9) 0.0000(8) 0.0014(7) -0.0005(8)
N3 0.0217(11) 0.0186(11) 0.0339(12) 0.0023(9) -0.0031(9) -0.0022(8)
N4 0.0207(11) 0.0223(11) 0.0312(12) -0.0032(9) -0.0027(9) 0.0019(9)
N5 0.0208(11) 0.0187(11) 0.0328(12) 0.0023(9) -0.0038(9) -0.0023(9)
N6 0.0237(11) 0.0204(11) 0.0290(11) -0.0016(9) -0.0021(9) 0.0017(9)
C1 0.0175(11) 0.0213(12) 0.0209(11) 0.0015(9) 0.0012(9) 0.0004(9)
C2 0.0194(11) 0.0196(11) 0.0221(11) 0.0029(9) 0.0034(9) 0.0002(9)
C3 0.0167(11) 0.0207(11) 0.0254(12) 0.0020(9) 0.0018(9) -0.0005(9)
C4 0.0158(11) 0.0256(12) 0.0231(11) 0.0027(10) 0.0007(9) 0.0000(9)
C5 0.0155(11) 0.0213(12) 0.0253(12) 0.0016(9) 0.0031(9) 0.0003(9)
C6 0.0094(10) 0.0224(12) 0.0303(12) 0.0065(10) 0.0027(9) 0.0012(8)
C7 0.0240(13) 0.0301(14) 0.0355(14) 0.0061(11) 0.0118(11) 0.0031(11)
C8 0.0180(12) 0.0334(15) 0.0460(17) 0.0020(13) 0.0042(11) -0.0001(11)
C9 0.0228(12) 0.0239(12) 0.0210(11) -0.0007(9) 0.0015(9) 0.0025(10)
C10 0.0246(12) 0.0283(13) 0.0203(11) 0.0024(10) 0.0037(9) 0.0029(10)
C11 0.0237(12) 0.0233(12) 0.0223(12) 0.0035(9) 0.0041(9) 0.0032(10)
C12 0.0265(13) 0.0243(12) 0.0234(12) 0.0026(10) 0.0041(10) 0.0009(10)
C13 0.0234(12) 0.0250(13) 0.0257(12) 0.0033(10) 0.0032(10) 0.0009(10)
C14 0.0245(12) 0.0257(13) 0.0244(12) 0.0022(10) 0.0021(10) 0.0019(10)
C15 0.0266(13) 0.0257(13) 0.0269(13) 0.0036(10) 0.0036(10) 0.0033(10)
C16 0.0264(13) 0.0270(13) 0.0277(13) 0.0025(10) 0.0024(10) 0.0039(10)
C17 0.0271(13) 0.0274(13) 0.0272(13) 0.0023(10) 0.0050(10) 0.0037(11)
C18 0.0265(13) 0.0270(13) 0.0306(13) 0.0020(11) 0.0034(10) 0.0005(11)
C19 0.0303(14) 0.0322(15) 0.0363(15) 0.0025(12) 0.0024(12) 0.0038(12)
C20 0.0339(16) 0.0319(15) 0.0483(18) 0.0060(13) -0.0028(13) 0.0050(13)
C21 0.0178(11) 0.0218(12) 0.0209(11) 0.0021(9) 0.0004(9) -0.0003(9)
C22 0.0181(11) 0.0202(11) 0.0215(11) 0.0024(9) 0.0028(9) 0.0010(9)
C23 0.0179(11) 0.0220(12) 0.0227(11) 0.0044(9) 0.0005(9) 0.0009(9)
C24 0.0174(11) 0.0252(12) 0.0222(11) 0.0026(9) 0.0021(9) -0.0004(9)
C25 0.0171(11) 0.0212(12) 0.0265(12) 0.0016(9) 0.0027(9) 0.0005(9)
C26 0.0120(10) 0.0207(12) 0.0364(14) 0.0055(10) 0.0053(9) 0.0027(9)
C27 0.0226(13) 0.0291(14) 0.0325(13) 0.0050(11) 0.0106(10) 0.0029(10)
C28 0.0198(12) 0.0385(16) 0.0381(15) 0.0026(12) 0.0027(11) -0.0020(11)
C29 0.0236(12) 0.0247(12) 0.0195(11) 0.0001(9) 0.0028(9) 0.0024(10)
C30 0.0259(13) 0.0281(13) 0.0224(12) 0.0031(10) 0.0045(10) 0.0050(10)
C31 0.0258(13) 0.0256(13) 0.0216(12) 0.0020(10) 0.0022(10) 0.0019(10)
C32 0.0258(13) 0.0277(13) 0.0243(12) 0.0041(10) 0.0047(10) 0.0052(10)
C33 0.0277(13) 0.0267(13) 0.0260(13) 0.0046(10) 0.0026(10) 0.0038(10)
C34 0.0255(13) 0.0282(13) 0.0246(12) 0.0047(10) 0.0017(10) 0.0037(10)
C35 0.0310(14) 0.0285(14) 0.0278(13) 0.0053(11) 0.0052(11) 0.0073(11)
C36 0.0261(13) 0.0289(13) 0.0259(13) 0.0039(10) 0.0036(10) 0.0063(10)
C37 0.0269(13) 0.0310(14) 0.0269(13) 0.0019(11) 0.0045(10) 0.0049(11)
C38 0.0261(13) 0.0291(14) 0.0266(13) 0.0024(10) 0.0023(10) 0.0025(11)
C39 0.0301(14) 0.0315(14) 0.0290(13) -0.0008(11) -0.0013(11) 0.0056(11)
C40 0.0369(16) 0.0323(15) 0.0402(16) -0.0040(13) -0.0029(13) 0.0049(13)
C41 0.0227(12) 0.0243(12) 0.0256(12) -0.0015(10) 0.0018(10) -0.0053(10)
C42 0.0181(11) 0.0257(12) 0.0236(12) 0.0001(10) 0.0020(9) -0.0041(9)
C43 0.0211(12) 0.0273(13) 0.0275(13) -0.0035(10) 0.0012(10) -0.0053(10)
C44 0.0205(12) 0.0358(15) 0.0269(13) -0.0008(11) -0.0031(10) -0.0005(11)
C45 0.0218(12) 0.0298(14) 0.0249(12) -0.0009(10) 0.0013(10) 0.0027(10)
C46 0.0193(11) 0.0255(12) 0.0240(12) -0.0012(10) 0.0026(9) -0.0003(10)
C47 0.0176(11) 0.0264(13) 0.0242(12) 0.0000(10) 0.0021(9) -0.0009(9)
C48 0.0216(12) 0.0257(13) 0.0237(12) -0.0004(10) 0.0021(9) 0.0028(10)
C49 0.0282(13) 0.0216(12) 0.0315(14) 0.0028(10) -0.0034(11) -0.0014(10)
C50 0.0246(12) 0.0168(11) 0.0302(13) -0.0011(10) -0.0009(10) -0.0008(9)
C51 0.0281(13) 0.0228(12) 0.0269(13) -0.0021(10) 0.0021(10) 0.0011(10)
C52 0.0212(12) 0.0265(13) 0.0316(13) -0.0008(11) 0.0018(10) 0.0001(10)
C53 0.0247(12) 0.0177(12) 0.0295(13) 0.0014(10) 0.0000(10) 0.0004(10)
C54 0.0261(13) 0.0257(13) 0.0286(13) 0.0013(10) 0.0012(10) -0.0002(10)
C55 0.0221(12) 0.0260(13) 0.0334(14) -0.0001(11) 0.0031(10) -0.0016(10)
C56 0.0284(13) 0.0218(13) 0.0318(14) -0.0007(10) -0.0037(11) 0.0008(10)
C57 0.0217(12) 0.0250(12) 0.0224(12) -0.0007(10) 0.0005(9) -0.0040(10)
C58 0.0175(11) 0.0237(12) 0.0224(11) 0.0004(9) 0.0027(9) -0.0010(9)
C59 0.0194(12) 0.0295(13) 0.0269(12) -0.0042(10) 0.0013(9) -0.0037(10)
C60 0.0192(12) 0.0354(15) 0.0273(13) -0.0037(11) -0.0023(10) 0.0007(10)
C61 0.0187(11) 0.0272(13) 0.0261(12) 0.0000(10) 0.0020(9) 0.0031(10)
C62 0.0178(11) 0.0260(12) 0.0238(12) -0.0019(10) 0.0035(9) 0.0015(9)
C63 0.0174(11) 0.0271(13) 0.0216(11) -0.0001(9) 0.0000(9) -0.0003(9)
C64 0.0204(12) 0.0265(13) 0.0231(12) -0.0012(10) 0.0015(9) 0.0022(10)
C65 0.0296(14) 0.0214(13) 0.0319(14) 0.0017(10) -0.0047(11) -0.0018(10)
C66 0.0244(12) 0.0180(12) 0.0299(13) 0.0000(10) -0.0025(10) 0.0010(10)
C67 0.0298(13) 0.0255(13) 0.0264(13) -0.0008(10) 0.0033(10) 0.0005(11)
C68 0.0223(12) 0.0245(13) 0.0325(13) -0.0013(10) 0.0039(10) -0.0012(10)
C69 0.0223(12) 0.0186(12) 0.0295(13) -0.0003(10) -0.0012(10) -0.0011(9)
C70 0.0267(13) 0.0255(13) 0.0271(13) 0.0009(10) 0.0034(10) 0.0006(10)
C71 0.0234(12) 0.0240(13) 0.0316(13) -0.0001(10) 0.0015(10) -0.0017(10)
C72 0.0260(13) 0.0226(13) 0.0316(13) 0.0001(10) -0.0030(10) -0.0013(10)

loop_
_atom_type_symbol
_atom_type_description
_atom_type_scat_dispersion_real
_atom_type_scat_dispersion_imag
_atom_type_scat_source
C C 0.0033 0.0016 'International Tables Vol C Tables 4.2.6.8 and 6.1.1.4'
H H 0.0000 0.0000 'International Tables Vol C Tables 4.2.6.8 and 6.1.1.4'
N N 0.0061 0.0033 'International Tables Vol C Tables 4.2.6.8 and 6.1.1.4'
O O 0.0106 0.0060 'International Tables Vol C Tables 4.2.6.8 and 6.1.1.4'
S S 0.1246 0.1234 'International Tables Vol C Tables 4.2.6.8 and 6.1.1.4'

loop_
_geom_angle_atom_site_label_1
_geom_angle_atom_site_label_2
_geom_angle_atom_site_label_3
_geom_angle
_geom_angle_site_symmetry_1
_geom_angle_site_symmetry_3
_geom_angle_publ_flag
C8 S1 C5 92.82(14) . . ?
C28 S2 C25 92.80(14) . . ?
C2 N1 C3 108.6(2) . . ?
C2 N1 C9 121.1(2) . . ?
C3 N1 C9 130.0(2) . . ?
C22 N2 C23 109.2(2) . . ?
C22 N2 C29 121.4(2) . . ?
C23 N2 C29 128.8(2) . . ?
C41 N3 H3 121(2) . . ?
C41 N3 C72 120.2(2) . . ?
C72 N3 H3 117(2) . . ?
C48 N4 H4A 122(2) . . ?
C48 N4 C49 118.8(2) . . ?
C49 N4 H4A 116(2) . . ?
C56 N5 H5 116(2) . . ?
C57 N5 H5 122(2) . . ?
C57 N5 C56 120.4(2) . . ?
C64 N6 H6A 119(2) . . ?
C64 N6 C65 119.0(2) . . ?
C65 N6 H6A 120(2) . . ?
C4 C1 C2 105.9(2) . . ?
C21 C1 C2 122.8(2) . . ?
C21 C1 C4 131.3(2) . . ?
O1 C2 N1 124.3(2) . . ?
O1 C2 C1 128.2(2) . . ?
N1 C2 C1 107.4(2) . . ?
N1 C3 C5 124.8(2) . . ?
C4 C3 N1 109.3(2) . . ?
C4 C3 C5 125.9(2) . . ?
C1 C4 H4 125.7 . . ?
C3 C4 C1 108.7(2) . . ?
C3 C4 H4 125.7 . . ?
C3 C5 S1 118.29(19) . . ?
C3 C5 C6 130.8(2) . . ?
C6 C5 S1 110.93(17) . . ?
C5 C6 H6 125.4 . . ?
C7 C6 C5 109.1(2) . . ?
C7 C6 H6 125.4 . . ?
C6 C7 H7 123.1 . . ?
C8 C7 C6 113.9(2) . . ?
C8 C7 H7 123.1 . . ?
S1 C8 H8 123.4 . . ?
C7 C8 S1 113.2(2) . . ?
C7 C8 H8 123.4 . . ?
N1 C9 H9A 108.7 . . ?
N1 C9 H9B 108.7 . . ?
N1 C9 C10 114.1(2) . . ?
H9A C9 H9B 107.6 . . ?
C10 C9 H9A 108.7 . . ?
C10 C9 H9B 108.7 . . ?
C9 C10 H10A 108.7 . . ?
C9 C10 H10B 108.7 . . ?
C9 C10 C11 114.0(2) . . ?
H10A C10 H10B 107.6 . . ?
C11 C10 H10A 108.7 . . ?
C11 C10 H10B 108.7 . . ?
C10 C11 H11A 109.2 . . ?
C10 C11 H11B 109.2 . . ?
H11A C11 H11B 107.9 . . ?
C12 C11 C10 111.9(2) . . ?
C12 C11 H11A 109.2 . . ?
C12 C11 H11B 109.2 . . ?
C11 C12 H12A 108.9 . . ?
C11 C12 H12B 108.9 . . ?
C11 C12 C13 113.4(2) . . ?
H12A C12 H12B 107.7 . . ?
C13 C12 H12A 108.9 . . ?
C13 C12 H12B 108.9 . . ?
C12 C13 H13A 108.8 . . ?
C12 C13 H13B 108.8 . . ?
C12 C13 C14 113.6(2) . . ?
H13A C13 H13B 107.7 . . ?
C14 C13 H13A 108.8 . . ?
C14 C13 H13B 108.8 . . ?
C13 C14 H14A 109.1 . . ?
C13 C14 H14B 109.1 . . ?
H14A C14 H14B 107.8 . . ?
C15 C14 C13 112.7(2) . . ?
C15 C14 H14A 109.1 . . ?
C15 C14 H14B 109.1 . . ?
C14 C15 H15A 108.8 . . ?
C14 C15 H15B 108.8 . . ?
H15A C15 H15B 107.7 . . ?
C16 C15 C14 113.7(2) . . ?
C16 C15 H15A 108.8 . . ?
C16 C15 H15B 108.8 . . ?
C15 C16 H16A 108.9 . . ?
C15 C16 H16B 108.9 . . ?
C15 C16 C17 113.4(2) . . ?
H16A C16 H16B 107.7 . . ?
C17 C16 H16A 108.9 . . ?
C17 C16 H16B 108.9 . . ?
C16 C17 H17A 108.9 . . ?
C16 C17 H17B 108.9 . . ?
H17A C17 H17B 107.8 . . ?
C18 C17 C16 113.2(2) . . ?
C18 C17 H17A 108.9 . . ?
C18 C17 H17B 108.9 . . ?
C17 C18 H18A 108.9 . . ?
C17 C18 H18B 108.9 . . ?
C17 C18 C19 113.2(2) . . ?
H18A C18 H18B 107.7 . . ?
C19 C18 H18A 108.9 . . ?
C19 C18 H18B 108.9 . . ?
C18 C19 H19A 109.1 . . ?
C18 C19 H19B 109.1 . . ?
C18 C19 C20 112.3(3) . . ?
H19A C19 H19B 107.9 . . ?
C20 C19 H19A 109.1 . . ?
C20 C19 H19B 109.1 . . ?
C19 C20 H20A 109.5 . . ?
C19 C20 H20B 109.5 . . ?
C19 C20 H20C 109.5 . . ?
H20A C20 H20B 109.5 . . ?
H20A C20 H20C 109.5 . . ?
H20B C20 H20C 109.5 . . ?
C1 C21 C22 123.0(2) . . ?
C1 C21 C24 131.4(2) . . ?
C24 C21 C22 105.6(2) . . ?
O2 C22 N2 124.5(2) . . ?
O2 C22 C21 128.5(2) . . ?
N2 C22 C21 107.0(2) . . ?
N2 C23 C25 125.0(2) . . ?
C24 C23 N2 108.9(2) . . ?
C24 C23 C25 126.1(2) . . ?
C21 C24 H24 125.4 . . ?
C23 C24 C21 109.2(2) . . ?
C23 C24 H24 125.4 . . ?
C23 C25 S2 117.98(19) . . ?
C26 C25 S2 111.17(18) . . ?
C26 C25 C23 130.8(2) . . ?
C25 C26 H26 125.3 . . ?
C25 C26 C27 109.4(2) . . ?
C27 C26 H26 125.3 . . ?
C26 C27 H27 123.1 . . ?
C28 C27 C26 113.8(2) . . ?
C28 C27 H27 123.1 . . ?
S2 C28 H28 123.6 . . ?
C27 C28 S2 112.8(2) . . ?
C27 C28 H28 123.6 . . ?
N2 C29 H29A 108.7 . . ?
N2 C29 H29B 108.7 . . ?
N2 C29 C30 114.2(2) . . ?
H29A C29 H29B 107.6 . . ?
C30 C29 H29A 108.7 . . ?
C30 C29 H29B 108.7 . . ?
C29 C30 H30A 108.7 . . ?
C29 C30 H30B 108.7 . . ?
C29 C30 C31 114.2(2) . . ?
H30A C30 H30B 107.6 . . ?
C31 C30 H30A 108.7 . . ?
C31 C30 H30B 108.7 . . ?
C30 C31 H31A 109.3 . . ?
C30 C31 H31B 109.3 . . ?
H31A C31 H31B 107.9 . . ?
C32 C31 C30 111.7(2) . . ?
C32 C31 H31A 109.3 . . ?
C32 C31 H31B 109.3 . . ?
C31 C32 H32A 108.9 . . ?
C31 C32 H32B 108.9 . . ?
C31 C32 C33 113.5(2) . . ?
H32A C32 H32B 107.7 . . ?
C33 C32 H32A 108.9 . . ?
C33 C32 H32B 108.9 . . ?
C32 C33 H33A 109.0 . . ?
C32 C33 H33B 109.0 . . ?
H33A C33 H33B 107.8 . . ?
C34 C33 C32 112.9(2) . . ?
C34 C33 H33A 109.0 . . ?
C34 C33 H33B 109.0 . . ?
C33 C34 H34A 109.0 . . ?
C33 C34 H34B 109.0 . . ?
H34A C34 H34B 107.8 . . ?
C35 C34 C33 112.9(2) . . ?
C35 C34 H34A 109.0 . . ?
C35 C34 H34B 109.0 . . ?
C34 C35 H35A 108.8 . . ?
C34 C35 H35B 108.8 . . ?
C34 C35 C36 113.6(2) . . ?
H35A C35 H35B 107.7 . . ?
C36 C35 H35A 108.8 . . ?
C36 C35 H35B 108.8 . . ?
C35 C36 H36A 108.8 . . ?
C35 C36 H36B 108.8 . . ?
H36A C36 H36B 107.7 . . ?
C37 C36 C35 113.6(2) . . ?
C37 C36 H36A 108.8 . . ?
C37 C36 H36B 108.8 . . ?
C36 C37 H37A 108.9 . . ?
C36 C37 H37B 108.9 . . ?
C36 C37 C38 113.2(2) . . ?
H37A C37 H37B 107.7 . . ?
C38 C37 H37A 108.9 . . ?
C38 C37 H37B 108.9 . . ?
C37 C38 H38A 108.7 . . ?
C37 C38 H38B 108.7 . . ?
H38A C38 H38B 107.6 . . ?
C39 C38 C37 114.1(2) . . ?
C39 C38 H38A 108.7 . . ?
C39 C38 H38B 108.7 . . ?
C38 C39 H39A 108.9 . . ?
C38 C39 H39B 108.9 . . ?
H39A C39 H39B 107.7 . . ?
C40 C39 C38 113.4(2) . . ?
C40 C39 H39A 108.9 . . ?
C40 C39 H39B 108.9 . . ?
C39 C40 H40A 109.5 . . ?
C39 C40 H40B 109.5 . . ?
C39 C40 H40C 109.5 . . ?
H40A C40 H40B 109.5 . . ?
H40A C40 H40C 109.5 . . ?
H40B C40 H40C 109.5 . . ?
O3 C41 N3 122.2(2) . . ?
O3 C41 C42 121.1(2) . . ?
N3 C41 C42 116.7(2) . . ?
C43 C42 C41 118.5(2) . . ?
C47 C42 C41 122.4(2) . . ?
C47 C42 C43 119.2(2) . . ?
C42 C43 H43 120.0 . . ?
C44 C43 C42 120.0(2) . . ?
C44 C43 H43 120.0 . . ?
C43 C44 H44 119.8 . . ?
C43 C44 C45 120.4(2) . . ?
C45 C44 H44 119.8 . . ?
C44 C45 H45 119.9 . . ?
C44 C45 C46 120.2(2) . . ?
C46 C45 H45 119.9 . . ?
C45 C46 C48 118.3(2) . . ?
C47 C46 C45 119.1(2) . . ?
C47 C46 C48 122.6(2) . . ?
C42 C47 H47 119.4 . . ?
C46 C47 C42 121.1(2) . . ?
C46 C47 H47 119.4 . . ?
O4 C48 N4 122.3(2) . . ?
O4 C48 C46 120.8(2) . . ?
N4 C48 C46 116.9(2) . . ?
N4 C49 H49A 108.7 . . ?
N4 C49 H49B 108.7 . . ?
N4 C49 C50 114.2(2) . . ?
H49A C49 H49B 107.6 . . ?
C50 C49 H49A 108.7 . . ?
C50 C49 H49B 108.7 . . ?
C51 C50 C49 120.7(2) . . ?
C55 C50 C49 120.7(2) . . ?
C55 C50 C51 118.4(2) . . ?
C50 C51 H51 119.6 . . ?
C52 C51 C50 120.8(3) . . ?
C52 C51 H51 119.6 . . ?
C51 C52 H52 119.6 . . ?
C53 C52 C51 120.8(3) . . ?
C53 C52 H52 119.6 . . ?
C52 C53 C54 118.5(2) . . ?
C52 C53 C56 120.6(2) . . ?
C54 C53 C56 120.8(2) . . ?
C53 C54 H54 119.6 . . ?
C53 C54 C55 120.9(3) . . ?
C55 C54 H54 119.6 . . ?
C50 C55 C54 120.5(3) . . ?
C50 C55 H55 119.8 . . ?
C54 C55 H55 119.8 . . ?
N5 C56 C53 112.1(2) . . ?
N5 C56 H56A 109.2 . . ?
N5 C56 H56B 109.2 . . ?
C53 C56 H56A 109.2 . . ?
C53 C56 H56B 109.2 . . ?
H56A C56 H56B 107.9 . . ?
O5 C57 N5 122.3(2) . . ?
O5 C57 C58 121.0(2) . . ?
N5 C57 C58 116.7(2) . . ?
C59 C58 C57 117.9(2) . . ?
C63 C58 C57 122.6(2) . . ?
C63 C58 C59 119.5(2) . . ?
C58 C59 H59 120.0 . . ?
C60 C59 C58 120.0(2) . . ?
C60 C59 H59 120.0 . . ?
C59 C60 H60 119.9 . . ?
C59 C60 C61 120.3(2) . . ?
C61 C60 H60 119.9 . . ?
C60 C61 H61 119.9 . . ?
C60 C61 C62 120.2(2) . . ?
C62 C61 H61 119.9 . . ?
C61 C62 C64 118.0(2) . . ?
C63 C62 C61 119.1(2) . . ?
C63 C62 C64 122.8(2) . . ?
C58 C63 H63 119.6 . . ?
C62 C63 C58 120.9(2) . . ?
C62 C63 H63 119.6 . . ?
O6 C64 N6 122.1(2) . . ?
O6 C64 C62 121.0(2) . . ?
N6 C64 C62 116.8(2) . . ?
N6 C65 H65A 108.8 . . ?
N6 C65 H65B 108.8 . . ?
N6 C65 C66 113.9(2) . . ?
H65A C65 H65B 107.7 . . ?
C66 C65 H65A 108.8 . . ?
C66 C65 H65B 108.8 . . ?
C67 C66 C65 120.4(2) . . ?
C71 C66 C65 120.9(2) . . ?
C71 C66 C67 118.5(2) . . ?
C66 C67 H67 119.8 . . ?
C68 C67 C66 120.5(3) . . ?
C68 C67 H67 119.8 . . ?
C67 C68 H68 119.5 . . ?
C69 C68 C67 121.0(3) . . ?
C69 C68 H68 119.5 . . ?
C68 C69 C70 118.5(2) . . ?
C68 C69 C72 120.5(2) . . ?
C70 C69 C72 121.0(2) . . ?
C69 C70 H70 119.6 . . ?
C71 C70 C69 120.7(3) . . ?
C71 C70 H70 119.6 . . ?
C66 C71 C70 120.7(3) . . ?
C66 C71 H71 119.6 . . ?
C70 C71 H71 119.6 . . ?
N3 C72 C69 112.9(2) . . ?
N3 C72 H72A 109.0 . . ?
N3 C72 H72B 109.0 . . ?
C69 C72 H72A 109.0 . . ?
C69 C72 H72B 109.0 . . ?
H72A C72 H72B 107.8 . . ?

loop_
_geom_bond_atom_site_label_1
_geom_bond_atom_site_label_2
_geom_bond_distance
_geom_bond_site_symmetry_2
_geom_bond_publ_flag
S1 C5 1.722(3) . ?
S1 C8 1.684(3) . ?
S2 C25 1.725(3) . ?
S2 C28 1.685(3) . ?
O1 C2 1.240(3) . ?
O2 C22 1.235(3) . ?
O3 C41 1.229(3) . ?
O4 C48 1.229(3) . ?
O5 C57 1.232(3) . ?
O6 C64 1.225(3) . ?
N1 C2 1.373(3) . ?
N1 C3 1.419(3) . ?
N1 C9 1.459(3) . ?
N2 C22 1.371(3) . ?
N2 C23 1.416(3) . ?
N2 C29 1.461(3) . ?
N3 H3 0.88(3) . ?
N3 C41 1.353(3) . ?
N3 C72 1.456(3) . ?
N4 H4A 0.82(3) . ?
N4 C48 1.354(3) . ?
N4 C49 1.458(3) . ?
N5 H5 0.79(3) . ?
N5 C56 1.456(3) . ?
N5 C57 1.348(3) . ?
N6 H6A 0.88(3) . ?
N6 C64 1.358(3) . ?
N6 C65 1.457(3) . ?
C1 C2 1.479(3) . ?
C1 C4 1.419(3) . ?
C1 C21 1.374(4) . ?
C3 C4 1.376(4) . ?
C3 C5 1.438(3) . ?
C4 H4 0.9500 . ?
C5 C6 1.451(3) . ?
C6 H6 0.9500 . ?
C6 C7 1.436(3) . ?
C7 H7 0.9500 . ?
C7 C8 1.363(4) . ?
C8 H8 0.9500 . ?
C9 H9A 0.9900 . ?
C9 H9B 0.9900 . ?
C9 C10 1.523(4) . ?
C10 H10A 0.9900 . ?
C10 H10B 0.9900 . ?
C10 C11 1.528(4) . ?
C11 H11A 0.9900 . ?
C11 H11B 0.9900 . ?
C11 C12 1.520(3) . ?
C12 H12A 0.9900 . ?
C12 H12B 0.9900 . ?
C12 C13 1.527(4) . ?
C13 H13A 0.9900 . ?
C13 H13B 0.9900 . ?
C13 C14 1.529(4) . ?
C14 H14A 0.9900 . ?
C14 H14B 0.9900 . ?
C14 C15 1.521(4) . ?
C15 H15A 0.9900 . ?
C15 H15B 0.9900 . ?
C15 C16 1.520(4) . ?
C16 H16A 0.9900 . ?
C16 H16B 0.9900 . ?
C16 C17 1.527(4) . ?
C17 H17A 0.9900 . ?
C17 H17B 0.9900 . ?
C17 C18 1.524(4) . ?
C18 H18A 0.9900 . ?
C18 H18B 0.9900 . ?
C18 C19 1.524(4) . ?
C19 H19A 0.9900 . ?
C19 H19B 0.9900 . ?
C19 C20 1.527(4) . ?
C20 H20A 0.9800 . ?
C20 H20B 0.9800 . ?
C20 H20C 0.9800 . ?
C21 C22 1.485(3) . ?
C21 C24 1.416(3) . ?
C23 C24 1.370(3) . ?
C23 C25 1.441(3) . ?
C24 H24 0.9500 . ?
C25 C26 1.431(4) . ?
C26 H26 0.9500 . ?
C26 C27 1.443(3) . ?
C27 H27 0.9500 . ?
C27 C28 1.363(4) . ?
C28 H28 0.9500 . ?
C29 H29A 0.9900 . ?
C29 H29B 0.9900 . ?
C29 C30 1.525(4) . ?
C30 H30A 0.9900 . ?
C30 H30B 0.9900 . ?
C30 C31 1.525(4) . ?
C31 H31A 0.9900 . ?
C31 H31B 0.9900 . ?
C31 C32 1.525(3) . ?
C32 H32A 0.9900 . ?
C32 H32B 0.9900 . ?
C32 C33 1.532(4) . ?
C33 H33A 0.9900 . ?
C33 H33B 0.9900 . ?
C33 C34 1.524(4) . ?
C34 H34A 0.9900 . ?
C34 H34B 0.9900 . ?
C34 C35 1.523(4) . ?
C35 H35A 0.9900 . ?
C35 H35B 0.9900 . ?
C35 C36 1.529(4) . ?
C36 H36A 0.9900 . ?
C36 H36B 0.9900 . ?
C36 C37 1.520(4) . ?
C37 H37A 0.9900 . ?
C37 H37B 0.9900 . ?
C37 C38 1.526(4) . ?
C38 H38A 0.9900 . ?
C38 H38B 0.9900 . ?
C38 C39 1.524(4) . ?
C39 H39A 0.9900 . ?
C39 H39B 0.9900 . ?
C39 C40 1.520(4) . ?
C40 H40A 0.9800 . ?
C40 H40B 0.9800 . ?
C40 H40C 0.9800 . ?
C41 C42 1.500(4) . ?
C42 C43 1.397(3) . ?
C42 C47 1.392(4) . ?
C43 H43 0.9500 . ?
C43 C44 1.387(4) . ?
C44 H44 0.9500 . ?
C44 C45 1.388(4) . ?
C45 H45 0.9500 . ?
C45 C46 1.395(3) . ?
C46 C47 1.390(4) . ?
C46 C48 1.504(4) . ?
C47 H47 0.9500 . ?
C49 H49A 0.9900 . ?
C49 H49B 0.9900 . ?
C49 C50 1.516(4) . ?
C50 C51 1.394(4) . ?
C50 C55 1.392(4) . ?
C51 H51 0.9500 . ?
C51 C52 1.392(4) . ?
C52 H52 0.9500 . ?
C52 C53 1.387(4) . ?
C53 C54 1.390(4) . ?
C53 C56 1.515(4) . ?
C54 H54 0.9500 . ?
C54 C55 1.396(4) . ?
C55 H55 0.9500 . ?
C56 H56A 0.9900 . ?
C56 H56B 0.9900 . ?
C57 C58 1.501(4) . ?
C58 C59 1.396(3) . ?
C58 C63 1.392(4) . ?
C59 H59 0.9500 . ?
C59 C60 1.388(4) . ?
C60 H60 0.9500 . ?
C60 C61 1.389(4) . ?
C61 H61 0.9500 . ?
C61 C62 1.399(3) . ?
C62 C63 1.390(4) . ?
C62 C64 1.502(4) . ?
C63 H63 0.9500 . ?
C65 H65A 0.9900 . ?
C65 H65B 0.9900 . ?
C65 C66 1.512(4) . ?
C66 C67 1.398(4) . ?
C66 C71 1.391(4) . ?
C67 H67 0.9500 . ?
C67 C68 1.392(4) . ?
C68 H68 0.9500 . ?
C68 C69 1.390(4) . ?
C69 C70 1.393(4) . ?
C69 C72 1.518(3) . ?
C70 H70 0.9500 . ?
C70 C71 1.393(4) . ?
C71 H71 0.9500 . ?
C72 H72A 0.9900 . ?
C72 H72B 0.9900 . ?

loop_
_geom_hbond_atom_site_label_D
_geom_hbond_atom_site_label_H
_geom_hbond_atom_site_label_A
_geom_hbond_distance_DH
_geom_hbond_distance_HA
_geom_hbond_distance_DA
_geom_hbond_angle_DHA
_geom_hbond_site_symmetry_A
_geom_hbond_publ_flag
N3 H3 O1 0.88(3) 2.05(3) 2.917(3) 168(3) . yes
N4 H4A O1 0.82(3) 2.41(4) 3.230(3) 174(3) . yes
N5 H5 O2 0.79(3) 2.15(3) 2.935(3) 172(3) . yes
N6 H6A O2 0.88(3) 2.31(3) 3.193(3) 178(3) . yes
C29 H29B O3 0.99 2.46 3.274(3) 139.6 2_645 yes
C47 H47 O1 0.95 2.34 3.040(3) 129.8 . yes
C63 H63 O2 0.95 2.33 3.048(3) 132.3 . yes

loop_
_geom_torsion_atom_site_label_1
_geom_torsion_atom_site_label_2
_geom_torsion_atom_site_label_3
_geom_torsion_atom_site_label_4
_geom_torsion
_geom_torsion_site_symmetry_1
_geom_torsion_site_symmetry_2
_geom_torsion_site_symmetry_3
_geom_torsion_site_symmetry_4
_geom_torsion_publ_flag
S1 C5 C6 C7 1.4(3) . . . . ?
S2 C25 C26 C27 -0.6(3) . . . . ?
O3 C41 C42 C43 16.2(4) . . . . ?
O3 C41 C42 C47 -164.7(3) . . . . ?
O5 C57 C58 C59 -15.6(4) . . . . ?
O5 C57 C58 C63 166.8(3) . . . . ?
N1 C3 C4 C1 -0.7(3) . . . . ?
N1 C3 C5 S1 175.59(19) . . . . ?
N1 C3 C5 C6 -4.0(4) . . . . ?
N1 C9 C10 C11 59.8(3) . . . . ?
N2 C23 C24 C21 1.2(3) . . . . ?
N2 C23 C25 S2 -172.93(19) . . . . ?
N2 C23 C25 C26 7.2(4) . . . . ?
N2 C29 C30 C31 -61.1(3) . . . . ?
N3 C41 C42 C43 -164.8(2) . . . . ?
N3 C41 C42 C47 14.3(4) . . . . ?
N4 C49 C50 C51 -100.7(3) . . . . ?
N4 C49 C50 C55 85.0(3) . . . . ?
N5 C57 C58 C59 165.1(2) . . . . ?
N5 C57 C58 C63 -12.6(4) . . . . ?
N6 C65 C66 C67 100.6(3) . . . . ?
N6 C65 C66 C71 -85.0(3) . . . . ?
C1 C21 C22 O2 2.6(4) . . . . ?
C1 C21 C22 N2 -177.1(2) . . . . ?
C1 C21 C24 C23 176.9(3) . . . . ?
C2 N1 C3 C4 -0.6(3) . . . . ?
C2 N1 C3 C5 179.1(2) . . . . ?
C2 N1 C9 C10 -97.0(3) . . . . ?
C2 C1 C4 C3 1.7(3) . . . . ?
C2 C1 C21 C22 179.6(2) . . . . ?
C2 C1 C21 C24 1.2(4) . . . . ?
C3 N1 C2 O1 -178.2(2) . . . . ?
C3 N1 C2 C1 1.7(3) . . . . ?
C3 N1 C9 C10 89.2(3) . . . . ?
C3 C5 C6 C7 -179.0(3) . . . . ?
C4 C1 C2 O1 177.7(2) . . . . ?
C4 C1 C2 N1 -2.1(3) . . . . ?
C4 C1 C21 C22 -1.6(4) . . . . ?
C4 C1 C21 C24 -180.0(3) . . . . ?
C4 C3 C5 S1 -4.7(4) . . . . ?
C4 C3 C5 C6 175.7(3) . . . . ?
C5 S1 C8 C7 0.2(2) . . . . ?
C5 C3 C4 C1 179.5(2) . . . . ?
C5 C6 C7 C8 -1.3(3) . . . . ?
C6 C7 C8 S1 0.6(3) . . . . ?
C8 S1 C5 C3 179.4(2) . . . . ?
C8 S1 C5 C6 -0.9(2) . . . . ?
C9 N1 C2 O1 6.9(4) . . . . ?
C9 N1 C2 C1 -173.3(2) . . . . ?
C9 N1 C3 C4 173.7(2) . . . . ?
C9 N1 C3 C5 -6.5(4) . . . . ?
C9 C10 C11 C12 171.3(2) . . . . ?
C10 C11 C12 C13 174.3(2) . . . . ?
C11 C12 C13 C14 175.0(2) . . . . ?
C12 C13 C14 C15 178.0(2) . . . . ?
C13 C14 C15 C16 -177.6(2) . . . . ?
C14 C15 C16 C17 -178.2(2) . . . . ?
C15 C16 C17 C18 -174.6(2) . . . . ?
C16 C17 C18 C19 174.6(2) . . . . ?
C17 C18 C19 C20 -177.9(2) . . . . ?
C21 C1 C2 O1 -3.2(4) . . . . ?
C21 C1 C2 N1 177.0(2) . . . . ?
C21 C1 C4 C3 -177.3(3) . . . . ?
C22 N2 C23 C24 -0.1(3) . . . . ?
C22 N2 C23 C25 179.8(2) . . . . ?
C22 N2 C29 C30 96.8(3) . . . . ?
C22 C21 C24 C23 -1.7(3) . . . . ?
C23 N2 C22 O2 179.3(2) . . . . ?
C23 N2 C22 C21 -1.0(3) . . . . ?
C23 N2 C29 C30 -93.0(3) . . . . ?
C23 C25 C26 C27 179.3(3) . . . . ?
C24 C21 C22 O2 -178.6(3) . . . . ?
C24 C21 C22 N2 1.6(3) . . . . ?
C24 C23 C25 S2 6.9(4) . . . . ?
C24 C23 C25 C26 -173.0(3) . . . . ?
C25 S2 C28 C27 -0.2(2) . . . . ?
C25 C23 C24 C21 -178.7(2) . . . . ?
C25 C26 C27 C28 0.4(3) . . . . ?
C26 C27 C28 S2 -0.1(3) . . . . ?
C28 S2 C25 C23 -179.4(2) . . . . ?
C28 S2 C25 C26 0.5(2) . . . . ?
C29 N2 C22 O2 -8.8(4) . . . . ?
C29 N2 C22 C21 171.0(2) . . . . ?
C29 N2 C23 C24 -171.2(2) . . . . ?
C29 N2 C23 C25 8.6(4) . . . . ?
C29 C30 C31 C32 -170.3(2) . . . . ?
C30 C31 C32 C33 -174.2(2) . . . . ?
C31 C32 C33 C34 -174.9(2) . . . . ?
C32 C33 C34 C35 -179.5(2) . . . . ?
C33 C34 C35 C36 177.2(2) . . . . ?
C34 C35 C36 C37 178.3(2) . . . . ?
C35 C36 C37 C38 -179.1(2) . . . . ?
C36 C37 C38 C39 -179.6(2) . . . . ?
C37 C38 C39 C40 70.2(3) . . . . ?
C41 N3 C72 C69 167.7(2) . . . . ?
C41 C42 C43 C44 178.5(2) . . . . ?
C41 C42 C47 C46 -177.2(2) . . . . ?
C42 C43 C44 C45 -0.7(4) . . . . ?
C43 C42 C47 C46 1.9(4) . . . . ?
C43 C44 C45 C46 0.7(4) . . . . ?
C44 C45 C46 C47 0.5(4) . . . . ?
C44 C45 C46 C48 -178.2(2) . . . . ?
C45 C46 C47 C42 -1.8(4) . . . . ?
C45 C46 C48 O4 -16.7(4) . . . . ?
C45 C46 C48 N4 163.5(2) . . . . ?
C47 C42 C43 C44 -0.6(4) . . . . ?
C47 C46 C48 O4 164.6(3) . . . . ?
C47 C46 C48 N4 -15.1(4) . . . . ?
C48 N4 C49 C50 -165.5(2) . . . . ?
C48 C46 C47 C42 176.8(2) . . . . ?
C49 N4 C48 O4 5.8(4) . . . . ?
C49 N4 C48 C46 -174.4(2) . . . . ?
C49 C50 C51 C52 -171.4(2) . . . . ?
C49 C50 C55 C54 171.2(2) . . . . ?
C50 C51 C52 C53 -0.2(4) . . . . ?
C51 C50 C55 C54 -3.1(4) . . . . ?
C51 C52 C53 C54 -2.4(4) . . . . ?
C51 C52 C53 C56 173.8(2) . . . . ?
C52 C53 C54 C55 2.2(4) . . . . ?
C52 C53 C56 N5 83.3(3) . . . . ?
C53 C54 C55 C50 0.6(4) . . . . ?
C54 C53 C56 N5 -100.7(3) . . . . ?
C55 C50 C51 C52 3.0(4) . . . . ?
C56 N5 C57 O5 7.0(4) . . . . ?
C56 N5 C57 C58 -173.7(2) . . . . ?
C56 C53 C54 C55 -174.0(2) . . . . ?
C57 N5 C56 C53 -166.3(2) . . . . ?
C57 C58 C59 C60 -176.6(2) . . . . ?
C57 C58 C63 C62 175.3(2) . . . . ?
C58 C59 C60 C61 0.5(4) . . . . ?
C59 C58 C63 C62 -2.3(4) . . . . ?
C59 C60 C61 C62 -0.9(4) . . . . ?
C60 C61 C62 C63 -0.4(4) . . . . ?
C60 C61 C62 C64 178.2(2) . . . . ?
C61 C62 C63 C58 2.0(4) . . . . ?
C61 C62 C64 O6 16.0(4) . . . . ?
C61 C62 C64 N6 -164.1(2) . . . . ?
C63 C58 C59 C60 1.1(4) . . . . ?
C63 C62 C64 O6 -165.5(3) . . . . ?
C63 C62 C64 N6 14.3(4) . . . . ?
C64 N6 C65 C66 165.9(2) . . . . ?
C64 C62 C63 C58 -176.5(2) . . . . ?
C65 N6 C64 O6 -5.1(4) . . . . ?
C65 N6 C64 C62 175.1(2) . . . . ?
C65 C66 C67 C68 171.9(2) . . . . ?
C65 C66 C71 C70 -171.5(2) . . . . ?
C66 C67 C68 C69 -0.5(4) . . . . ?
C67 C66 C71 C70 2.9(4) . . . . ?
C67 C68 C69 C70 3.2(4) . . . . ?
C67 C68 C69 C72 -173.2(2) . . . . ?
C68 C69 C70 C71 -2.9(4) . . . . ?
C68 C69 C72 N3 -88.2(3) . . . . ?
C69 C70 C71 C66 -0.2(4) . . . . ?
C70 C69 C72 N3 95.5(3) . . . . ?
C71 C66 C67 C68 -2.6(4) . . . . ?
C72 N3 C41 O3 -3.6(4) . . . . ?
C72 N3 C41 C42 177.5(2) . . . . ?
C72 C69 C70 C71 173.5(2) . . . . ?
